data_4071985
loop_
_publ_author_name
'Morawitz, Thorsten'
'Zhang, Fan'
'Bolte, Michael'
'Bats, Jan W.'
'Lerner, Hans-Wolfram'
'Wagner, Matthias'

_publ_section_title
;
 Di- and Tritopic Poly(pyrazol-1-yl)borate Ligands: Synthesis,
 Characterization, and Reactivity toward [Mn(CO)5Br]
;
_journal_issue 19
_journal_name_full Organometallics
_journal_page_first 5067
_journal_paper_doi 10.1021/om800504r
_journal_volume 27
_journal_year 2008
_chemical_formula_sum 'C40 H56 B4 N8'
_chemical_formula_weight 692.17
_chemical_name_systematic
; 
 ? 
;
_space_group_IT_number 14
_symmetry_cell_setting monoclinic
_symmetry_space_group_name_Hall '-P 2ybc'
_symmetry_space_group_name_H-M 'P 1 21/c 1'
_atom_sites_solution_hydrogens geom
_atom_sites_solution_primary direct
_atom_sites_solution_secondary difmap
_audit_creation_method SHELXL-97
_cell_angle_alpha 90.00
_cell_angle_beta 92.957(11)
_cell_angle_gamma 90.00
_cell_formula_units_Z 2
_cell_length_a 11.585(2)
_cell_length_b 11.753(3)
_cell_length_c 14.228(2)
_cell_measurement_reflns_used 120
_cell_measurement_temperature 149(2)
_cell_measurement_theta_max 23
_cell_measurement_theta_min 3
_cell_volume 1934.7(7)
_computing_cell_refinement 'SMART (Siemens, 1995)'
_computing_data_collection 'SMART (Siemens, 1995)'
_computing_data_reduction 'SAINT (Siemens, 1995)'
_computing_publication_material 'SHELXL-97 (Sheldrick, 1997)'
_computing_structure_refinement 'SHELXL-97 (Sheldrick, 1997)'
_computing_structure_solution 'SHELXS-97 (Sheldrick, 1997)'
_diffrn_ambient_temperature 149(2)
_diffrn_measured_fraction_theta_full 0.896
_diffrn_measured_fraction_theta_max 0.896
_diffrn_measurement_device_type SIEMENS_SMART_CCD
_diffrn_measurement_method \w
_diffrn_radiation_monochromator graphite
_diffrn_radiation_source 'normal-focus sealed tube'
_diffrn_radiation_type MoK\a
_diffrn_radiation_wavelength 0.71073
_diffrn_reflns_av_R_equivalents 0.0638
_diffrn_reflns_av_sigmaI/netI 0.0837
_diffrn_reflns_limit_h_max 16
_diffrn_reflns_limit_h_min -15
_diffrn_reflns_limit_k_max 16
_diffrn_reflns_limit_k_min -16
_diffrn_reflns_limit_l_max 20
_diffrn_reflns_limit_l_min -19
_diffrn_reflns_number 24569
_diffrn_reflns_theta_full 31.39
_diffrn_reflns_theta_max 31.39
_diffrn_reflns_theta_min 1.76
_diffrn_standards_decay_% 0.0
_diffrn_standards_interval_time 600
_diffrn_standards_number 245
_exptl_absorpt_coefficient_mu 0.070
_exptl_absorpt_correction_T_max 1.000
_exptl_absorpt_correction_T_min 0.954
_exptl_absorpt_correction_type 'empirical, SADABS (Sheldrick, 2000)'
_exptl_crystal_colour colorless
_exptl_crystal_density_diffrn 1.188
_exptl_crystal_density_method 'not measured'
_exptl_crystal_description block
_exptl_crystal_F_000 744
_exptl_crystal_size_max 0.30
_exptl_crystal_size_mid 0.20
_exptl_crystal_size_min 0.10
_refine_diff_density_max 0.349
_refine_diff_density_min -0.266
_refine_diff_density_rms 0.052
_refine_ls_extinction_coef 0.0107(12)
_refine_ls_extinction_expression Fc^*^=kFc[1+0.001xFc^2^\l^3^/sin(2\q)]^-1/4^
_refine_ls_extinction_method SHELXL
_refine_ls_goodness_of_fit_ref 1.070
_refine_ls_hydrogen_treatment mixed
_refine_ls_matrix_type full
_refine_ls_number_parameters 266
_refine_ls_number_reflns 5710
_refine_ls_number_restraints 0
_refine_ls_restrained_S_all 1.070
_refine_ls_R_factor_all 0.1141
_refine_ls_R_factor_gt 0.0563
_refine_ls_shift/su_max 0.000
_refine_ls_shift/su_mean 0.000
_refine_ls_structure_factor_coef Fsqd
_refine_ls_weighting_details 'calc w=1/[\s^2^(Fo^2^)+(0.05P)^2^+0.1P] where P=(Fo^2^+2Fc^2^)/3'
_refine_ls_weighting_scheme calc
_refine_ls_wR_factor_gt 0.1049
_refine_ls_wR_factor_ref 0.1224
_reflns_number_gt 3486
_reflns_number_total 5710
_reflns_threshold_expression I>2sigma(I)
_cod_data_source_file om800504r_si_002.cif
_cod_data_source_block zhang1_/_Compd._2
_cod_original_sg_symbol_H-M 'P 21/c'
_cod_database_code 4071985

loop_
_symmetry_equiv_pos_as_xyz
'x, y, z'
'-x, y+1/2, -z+1/2'
'-x, -y, -z'
'x, -y-1/2, z-1/2'

loop_
_atom_site_label
_atom_site_type_symbol
_atom_site_fract_x
_atom_site_fract_y
_atom_site_fract_z
_atom_site_U_iso_or_equiv
_atom_site_adp_type
_atom_site_occupancy
_atom_site_symmetry_multiplicity
_atom_site_calc_flag
_atom_site_refinement_flags
N2 N 0.72103(10) 0.42035(10) -0.00370(8) 0.0163(3) Uani 1 1 d .
N4 N 0.64983(10) 0.37721(10) 0.15529(8) 0.0184(3) Uani 1 1 d .
N1 N 0.76583(10) 0.52079(10) 0.03005(8) 0.0167(3) Uani 1 1 d .
N3 N 0.64277(10) 0.49233(10) 0.16838(8) 0.0177(3) Uani 1 1 d .
C1 C 0.81406(12) 0.57355(14) -0.04213(10) 0.0202(3) Uani 1 1 d .
B1 B 0.71815(14) 0.58567(14) 0.11996(11) 0.0175(3) Uani 1 1 d .
C9 C 0.44423(11) 0.72636(12) -0.01245(9) 0.0163(3) Uani 1 1 d .
C17 C 0.78719(12) 0.22449(13) 0.07039(10) 0.0203(3) Uani 1 1 d .
C7 C 0.63204(12) 0.68194(12) 0.07344(9) 0.0172(3) Uani 1 1 d .
C8 C 0.51860(12) 0.65421(12) 0.04129(9) 0.0169(3) Uani 1 1 d .
H8 H 0.4901 0.5812 0.0571 0.020 Uiso 1 1 calc R
C2 C 0.80306(13) 0.50787(13) -0.12179(10) 0.0223(3) Uani 1 1 d .
C3 C 0.74345(13) 0.41272(14) -0.09501(10) 0.0200(3) Uani 1 1 d .
C12 C 0.67049(12) 0.79054(13) 0.04871(10) 0.0205(3) Uani 1 1 d .
H12 H 0.7464 0.8137 0.0688 0.025 Uiso 1 1 calc R
C13 C 0.82331(12) 0.62757(13) 0.19609(10) 0.0222(3) Uani 1 1 d .
C5 C 0.54338(13) 0.40846(15) 0.27902(11) 0.0266(4) Uani 1 1 d .
C6 C 0.58888(13) 0.32743(15) 0.22222(10) 0.0241(4) Uani 1 1 d .
C11 C 0.60087(12) 0.86475(13) -0.00408(10) 0.0211(3) Uani 1 1 d .
H11 H 0.6294 0.9377 -0.0199 0.025 Uiso 1 1 calc R
C10 C 0.48940(12) 0.83320(12) -0.03411(10) 0.0191(3) Uani 1 1 d .
H10 H 0.4427 0.8853 -0.0702 0.023 Uiso 1 1 calc R
C16 C 0.92996(13) 0.67560(15) 0.14904(11) 0.0297(4) Uani 1 1 d .
H16A H 0.9879 0.6994 0.1977 0.044 Uiso 1 1 calc R
H16B H 0.9069 0.7412 0.1099 0.044 Uiso 1 1 calc R
H16C H 0.9628 0.6167 0.1097 0.044 Uiso 1 1 calc R
C19 C 0.77882(14) 0.14462(15) 0.15597(12) 0.0318(4) Uani 1 1 d .
H19A H 0.8452 0.0929 0.1592 0.048 Uiso 1 1 calc R
H19B H 0.7072 0.1003 0.1493 0.048 Uiso 1 1 calc R
H19C H 0.7787 0.1900 0.2137 0.048 Uiso 1 1 calc R
C4 C 0.57883(13) 0.51057(15) 0.24288(10) 0.0236(3) Uani 1 1 d .
C18 C 0.90543(13) 0.28361(14) 0.08420(11) 0.0278(4) Uani 1 1 d .
H18A H 0.9669 0.2263 0.0857 0.042 Uiso 1 1 calc R
H18B H 0.9087 0.3258 0.1437 0.042 Uiso 1 1 calc R
H18C H 0.9159 0.3364 0.0320 0.042 Uiso 1 1 calc R
C15 C 0.78035(14) 0.71965(15) 0.26265(11) 0.0324(4) Uani 1 1 d .
H15A H 0.8449 0.7459 0.3044 0.049 Uiso 1 1 calc R
H15B H 0.7198 0.6879 0.3004 0.049 Uiso 1 1 calc R
H15C H 0.7490 0.7839 0.2256 0.049 Uiso 1 1 calc R
C14 C 0.86903(15) 0.52834(15) 0.25862(12) 0.0342(4) Uani 1 1 d .
H14A H 0.9279 0.5568 0.3047 0.051 Uiso 1 1 calc R
H14B H 0.9031 0.4702 0.2192 0.051 Uiso 1 1 calc R
H14C H 0.8051 0.4950 0.2917 0.051 Uiso 1 1 calc R
C20 C 0.79330(13) 0.14957(13) -0.01841(11) 0.0263(4) Uani 1 1 d .
H20A H 0.8497 0.0885 -0.0064 0.039 Uiso 1 1 calc R
H20B H 0.8170 0.1963 -0.0711 0.039 Uiso 1 1 calc R
H20C H 0.7171 0.1164 -0.0340 0.039 Uiso 1 1 calc R
B2 B 0.67980(14) 0.31830(14) 0.05808(11) 0.0169(3) Uani 1 1 d .
H1 H 0.8455(14) 0.6495(14) -0.0320(11) 0.030(4) Uiso 1 1 d .
H3 H 0.7175(13) 0.3442(13) -0.1314(11) 0.025(4) Uiso 1 1 d .
H4 H 0.5664(14) 0.5880(15) 0.2636(11) 0.034(5) Uiso 1 1 d .
H5 H 0.4991(14) 0.3987(14) 0.3314(12) 0.032(5) Uiso 1 1 d .
H2 H 0.8311(13) 0.5279(13) -0.1837(11) 0.026(4) Uiso 1 1 d .
H6 H 0.5822(14) 0.2449(15) 0.2218(11) 0.034(5) Uiso 1 1 d .

loop_
_atom_site_aniso_label
_atom_site_aniso_U_11
_atom_site_aniso_U_22
_atom_site_aniso_U_33
_atom_site_aniso_U_23
_atom_site_aniso_U_13
_atom_site_aniso_U_12
N2 0.0176(6) 0.0175(7) 0.0136(5) -0.0016(5) -0.0005(4) -0.0012(5)
N4 0.0200(6) 0.0202(7) 0.0152(6) 0.0007(5) 0.0014(5) -0.0024(5)
N1 0.0163(6) 0.0167(7) 0.0172(6) -0.0009(5) 0.0014(5) -0.0018(5)
N3 0.0171(6) 0.0201(7) 0.0160(6) -0.0004(5) 0.0014(5) 0.0020(5)
C1 0.0213(8) 0.0185(8) 0.0213(7) 0.0021(7) 0.0058(6) -0.0024(6)
B1 0.0174(8) 0.0187(9) 0.0164(7) -0.0019(7) 0.0012(6) -0.0010(7)
C9 0.0184(7) 0.0159(8) 0.0147(7) -0.0016(6) 0.0033(5) -0.0004(6)
C17 0.0198(7) 0.0212(8) 0.0201(7) 0.0036(6) 0.0017(6) 0.0001(6)
C7 0.0184(7) 0.0193(8) 0.0139(6) -0.0033(6) 0.0016(5) -0.0002(6)
C8 0.0200(7) 0.0151(8) 0.0158(7) -0.0010(6) 0.0026(5) -0.0016(6)
C2 0.0258(8) 0.0251(9) 0.0168(7) 0.0041(7) 0.0072(6) 0.0009(7)
C3 0.0232(8) 0.0217(8) 0.0152(7) -0.0002(6) 0.0009(6) -0.0006(6)
C12 0.0173(7) 0.0202(8) 0.0241(7) -0.0039(6) 0.0025(6) -0.0023(6)
C13 0.0200(7) 0.0244(9) 0.0219(7) -0.0040(7) -0.0017(6) -0.0016(7)
C5 0.0251(8) 0.0384(10) 0.0169(7) 0.0017(7) 0.0066(6) -0.0040(7)
C6 0.0296(9) 0.0258(9) 0.0171(7) 0.0029(7) 0.0037(6) -0.0077(7)
C11 0.0249(8) 0.0144(8) 0.0245(8) -0.0010(6) 0.0067(6) -0.0042(6)
C10 0.0206(7) 0.0187(8) 0.0179(7) -0.0004(6) 0.0016(6) 0.0014(6)
C16 0.0183(8) 0.0370(10) 0.0332(9) -0.0048(8) -0.0031(6) -0.0046(7)
C19 0.0285(9) 0.0333(10) 0.0337(9) 0.0143(8) 0.0012(7) 0.0055(8)
C4 0.0233(8) 0.0291(10) 0.0187(7) -0.0018(7) 0.0049(6) 0.0031(7)
C18 0.0199(8) 0.0318(10) 0.0315(9) 0.0021(8) -0.0022(6) 0.0014(7)
C15 0.0295(9) 0.0396(11) 0.0277(8) -0.0143(8) -0.0038(7) -0.0014(8)
C14 0.0332(9) 0.0386(11) 0.0293(9) 0.0019(8) -0.0126(7) -0.0017(8)
C20 0.0256(8) 0.0220(9) 0.0313(9) -0.0018(7) 0.0022(7) 0.0036(7)
B2 0.0196(8) 0.0189(9) 0.0123(7) 0.0008(7) 0.0016(6) -0.0016(7)

loop_
_atom_type_symbol
_atom_type_description
_atom_type_scat_dispersion_real
_atom_type_scat_dispersion_imag
_atom_type_scat_source
C C 0.0033 0.0016 'International Tables Vol C Tables 4.2.6.8 and 6.1.1.4'
H H 0.0000 0.0000 'International Tables Vol C Tables 4.2.6.8 and 6.1.1.4'
B B 0.0013 0.0007 'International Tables Vol C Tables 4.2.6.8 and 6.1.1.4'
N N 0.0061 0.0033 'International Tables Vol C Tables 4.2.6.8 and 6.1.1.4'

loop_
_geom_angle_atom_site_label_1
_geom_angle_atom_site_label_2
_geom_angle_atom_site_label_3
_geom_angle
_geom_angle_site_symmetry_1
_geom_angle_site_symmetry_3
C3 N2 N1 108.01(12) . .
C3 N2 B2 124.68(12) . .
N1 N2 B2 125.59(10) . .
C6 N4 N3 107.20(12) . .
C6 N4 B2 124.57(13) . .
N3 N4 B2 124.22(11) . .
C1 N1 N2 107.15(11) . .
C1 N1 B1 124.11(12) . .
N2 N1 B1 123.25(11) . .
C4 N3 N4 107.75(12) . .
C4 N3 B1 124.96(13) . .
N4 N3 B1 126.01(11) . .
N1 C1 C2 110.29(14) . .
N3 B1 N1 103.72(11) . .
N3 B1 C7 108.59(11) . .
N1 B1 C7 103.55(11) . .
N3 B1 C13 108.91(11) . .
N1 B1 C13 112.81(11) . .
C7 B1 C13 118.20(12) . .
C10 C9 C8 115.77(12) . .
C10 C9 B2 122.13(12) . 3_665
C8 C9 B2 121.62(13) . 3_665
C18 C17 C19 105.39(12) . .
C18 C17 C20 106.48(12) . .
C19 C17 C20 107.81(13) . .
C18 C17 B2 111.70(12) . .
C19 C17 B2 114.11(12) . .
C20 C17 B2 110.91(11) . .
C12 C7 C8 115.63(13) . .
C12 C7 B1 122.62(12) . .
C8 C7 B1 120.94(13) . .
C9 C8 C7 124.94(13) . .
C1 C2 C3 104.76(13) . .
N2 C3 C2 109.78(14) . .
C11 C12 C7 121.75(13) . .
C15 C13 C16 107.56(13) . .
C15 C13 C14 106.80(13) . .
C16 C13 C14 105.54(13) . .
C15 C13 B1 111.11(12) . .
C16 C13 B1 113.72(12) . .
C14 C13 B1 111.70(13) . .
C6 C5 C4 104.72(14) . .
N4 C6 C5 110.24(15) . .
C12 C11 C10 120.36(14) . .
C11 C10 C9 121.56(13) . .
N3 C4 C5 110.08(15) . .
N2 B2 N4 103.78(11) . .
N2 B2 C9 107.99(11) . 3_665
N4 B2 C9 104.89(11) . 3_665
N2 B2 C17 108.45(11) . .
N4 B2 C17 112.94(11) . .
C9 B2 C17 117.81(12) 3_665 .

loop_
_geom_bond_atom_site_label_1
_geom_bond_atom_site_label_2
_geom_bond_distance
_geom_bond_site_symmetry_2
N2 C3 1.3409(17) .
N2 N1 1.3667(16) .
N2 B2 1.576(2) .
N4 C6 1.3481(18) .
N4 N3 1.3687(17) .
N4 B2 1.6008(19) .
N1 C1 1.3456(18) .
N1 B1 1.611(2) .
N3 C4 1.3414(18) .
N3 B1 1.582(2) .
C1 C2 1.372(2) .
B1 C7 1.626(2) .
B1 C13 1.662(2) .
C9 C10 1.401(2) .
C9 C8 1.4065(19) .
C9 B2 1.633(2) 3_665
C17 C18 1.539(2) .
C17 C19 1.544(2) .
C17 C20 1.545(2) .
C17 B2 1.665(2) .
C7 C12 1.403(2) .
C7 C8 1.4073(19) .
C2 C3 1.378(2) .
C12 C11 1.383(2) .
C13 C15 1.538(2) .
C13 C16 1.542(2) .
C13 C14 1.544(2) .
C5 C6 1.372(2) .
C5 C4 1.377(2) .
C11 C10 1.389(2) .
B2 C9 1.633(2) 3_665

loop_
_geom_torsion_atom_site_label_1
_geom_torsion_atom_site_label_2
_geom_torsion_atom_site_label_3
_geom_torsion_atom_site_label_4
_geom_torsion
_geom_torsion_site_symmetry_1
_geom_torsion_site_symmetry_4
C3 N2 N1 C1 0.64(14) . .
B2 N2 N1 C1 166.23(12) . .
C3 N2 N1 B1 155.35(12) . .
B2 N2 N1 B1 -39.07(18) . .
C6 N4 N3 C4 0.42(15) . .
B2 N4 N3 C4 158.69(12) . .
C6 N4 N3 B1 167.98(12) . .
B2 N4 N3 B1 -33.75(19) . .
N2 N1 C1 C2 -1.10(16) . .
B1 N1 C1 C2 -155.53(12) . .
C4 N3 B1 N1 -174.98(12) . .
N4 N3 B1 N1 19.52(16) . .
C4 N3 B1 C7 -65.31(16) . .
N4 N3 B1 C7 129.19(13) . .
C4 N3 B1 C13 64.66(17) . .
N4 N3 B1 C13 -100.84(15) . .
C1 N1 B1 N3 165.64(12) . .
N2 N1 B1 N3 15.18(16) . .
C1 N1 B1 C7 52.28(16) . .
N2 N1 B1 C7 -98.17(14) . .
C1 N1 B1 C13 -76.68(17) . .
N2 N1 B1 C13 132.87(13) . .
N3 B1 C7 C12 161.70(12) . .
N1 B1 C7 C12 -88.52(15) . .
C13 B1 C7 C12 37.06(19) . .
N3 B1 C7 C8 -29.13(17) . .
N1 B1 C7 C8 80.65(15) . .
C13 B1 C7 C8 -153.77(13) . .
C10 C9 C8 C7 -0.1(2) . .
B2 C9 C8 C7 172.09(13) 3_665 .
C12 C7 C8 C9 0.1(2) . .
B1 C7 C8 C9 -169.75(13) . .
N1 C1 C2 C3 1.09(17) . .
N1 N2 C3 C2 0.04(16) . .
B2 N2 C3 C2 -165.71(12) . .
C1 C2 C3 N2 -0.68(17) . .
C8 C7 C12 C11 -0.2(2) . .
B1 C7 C12 C11 169.53(13) . .
N3 B1 C13 C15 -83.47(15) . .
N1 B1 C13 C15 161.94(13) . .
C7 B1 C13 C15 41.01(18) . .
N3 B1 C13 C16 155.00(13) . .
N1 B1 C13 C16 40.42(18) . .
C7 B1 C13 C16 -80.51(16) . .
N3 B1 C13 C14 35.68(16) . .
N1 B1 C13 C14 -78.91(16) . .
C7 B1 C13 C14 160.16(13) . .
N3 N4 C6 C5 -0.58(16) . .
B2 N4 C6 C5 -158.75(13) . .
C4 C5 C6 N4 0.50(17) . .
C7 C12 C11 C10 0.2(2) . .
C12 C11 C10 C9 -0.1(2) . .
C8 C9 C10 C11 0.1(2) . .
B2 C9 C10 C11 -172.05(13) 3_665 .
N4 N3 C4 C5 -0.12(17) . .
B1 N3 C4 C5 -167.84(13) . .
C6 C5 C4 N3 -0.23(17) . .
C3 N2 B2 N4 -172.56(12) . .
N1 N2 B2 N4 24.17(16) . .
C3 N2 B2 C9 -61.60(17) . 3_665
N1 N2 B2 C9 135.13(12) . 3_665
C3 N2 B2 C17 67.11(16) . .
N1 N2 B2 C17 -96.15(14) . .
C6 N4 B2 N2 165.50(12) . .
N3 N4 B2 N2 10.94(16) . .
C6 N4 B2 C9 52.28(17) . 3_665
N3 N4 B2 C9 -102.27(14) . 3_665
C6 N4 B2 C17 -77.26(17) . .
N3 N4 B2 C17 128.18(13) . .
C18 C17 B2 N2 39.23(15) . .
C19 C17 B2 N2 158.64(12) . .
C20 C17 B2 N2 -79.38(14) . .
C18 C17 B2 N4 -75.22(15) . .
C19 C17 B2 N4 44.19(17) . .
C20 C17 B2 N4 166.17(12) . .
C18 C17 B2 C9 162.19(12) . 3_665
C19 C17 B2 C9 -78.40(16) . 3_665
C20 C17 B2 C9 43.58(16) . 3_665
